data_2213151
loop_
_publ_author_name
'Burt, Jason B.'
'Downs, Robert T.'
'Costin, Gelu'

_publ_section_title
;
 Single-crystal X-ray refinement of wilkinsonite,
 Na~2~Fe~4~^2+^Fe~2~^3+^Si~6~O~20~
;
_journal_coeditor_code BR2035
_journal_issue 5
_journal_name_full 'Acta Crystallographica Section E'
_journal_page_first i122
_journal_page_last i124
_journal_paper_doi 10.1107/S1600536807015048
_journal_volume 63
_journal_year 2007
_chemical_formula_structural 'Na2 Fe6 Si6 O20'
_chemical_formula_sum 'Fe6 Na2 O20 Si6'
_chemical_formula_weight 869.62
_chemical_name_common wilkinsonite
_chemical_name_systematic
;
disodium hexairon(II,III) hexasilicon icosaoxide
;
_space_group_IT_number 2
_symmetry_cell_setting triclinic
_symmetry_space_group_name_Hall '-P 1'
_symmetry_space_group_name_H-M 'P -1'
_atom_sites_solution_primary direct
_atom_sites_solution_secondary difmap
_audit_creation_method SHELXL97
_cell_angle_alpha 105.048(3)
_cell_angle_beta 96.461(3)
_cell_angle_gamma 125.302(2)
_cell_formula_units_Z 2
_cell_length_a 10.3355(5)
_cell_length_b 10.7847(4)
_cell_length_c 8.9142(4)
_cell_measurement_reflns_used 1568
_cell_measurement_temperature 296(2)
_cell_measurement_theta_max 29.27
_cell_measurement_theta_min 2.51
_cell_volume 738.37(7)
_computing_cell_refinement SMART
_computing_data_collection 'SMART (Bruker, 2003)'
_computing_data_reduction 'SAINT (Bruker, 2005)'
_computing_molecular_graphics 'XTALDRAW (Downs & Hall-Wallace, 2003)'
_computing_publication_material 'SHELXTL (Bruker, 1997)'
_computing_structure_refinement 'SHELXL97 (Sheldrick, 1997)'
_computing_structure_solution 'SHELXS97 (Sheldrick, 1997)'
_diffrn_ambient_temperature 296(2)
_diffrn_measured_fraction_theta_full 0.999
_diffrn_measured_fraction_theta_max 0.999
_diffrn_measurement_device_type 'Bruker SMART CCD area-detector'
_diffrn_measurement_method '\f and \w'
_diffrn_radiation_monochromator graphite
_diffrn_radiation_source 'fine-focus sealed tube'
_diffrn_radiation_type MoK\a
_diffrn_radiation_wavelength 0.71073
_diffrn_reflns_av_R_equivalents 0.0626
_diffrn_reflns_av_sigmaI/netI 0.0770
_diffrn_reflns_limit_h_max 14
_diffrn_reflns_limit_h_min -14
_diffrn_reflns_limit_k_max 14
_diffrn_reflns_limit_k_min -15
_diffrn_reflns_limit_l_max 12
_diffrn_reflns_limit_l_min -12
_diffrn_reflns_number 16331
_diffrn_reflns_theta_full 30.03
_diffrn_reflns_theta_max 30.03
_diffrn_reflns_theta_min 2.18
_diffrn_standards_number 0
_exptl_absorpt_coefficient_mu 6.415
_exptl_absorpt_correction_T_max 0.774
_exptl_absorpt_correction_T_min 0.733
_exptl_absorpt_correction_type multi-scan
_exptl_absorpt_process_details '(SADABS; Sheldrick, 2005)'
_exptl_crystal_colour black
_exptl_crystal_density_diffrn 3.911
_exptl_crystal_density_method 'not measured'
_exptl_crystal_description prismatic
_exptl_crystal_F_000 844
_exptl_crystal_size_max 0.05
_exptl_crystal_size_mid 0.045
_exptl_crystal_size_min 0.04
_refine_diff_density_max 1.092
_refine_diff_density_min -0.893
_refine_ls_extinction_method none
_refine_ls_goodness_of_fit_ref 1.003
_refine_ls_matrix_type full
_refine_ls_number_parameters 310
_refine_ls_number_reflns 4312
_refine_ls_number_restraints 0
_refine_ls_restrained_S_all 1.003
_refine_ls_R_factor_all 0.0857
_refine_ls_R_factor_gt 0.0413
_refine_ls_shift/su_max 0.000
_refine_ls_shift/su_mean 0.000
_refine_ls_structure_factor_coef Fsqd
_refine_ls_weighting_details 'calc w = 1/[\s^2^(Fo^2^)+(0.0325P)^2^] where P=(Fo^2^+2Fc^2^)/3'
_refine_ls_weighting_scheme calc
_refine_ls_wR_factor_gt 0.0763
_refine_ls_wR_factor_ref 0.0886
_reflns_number_gt 2812
_reflns_number_total 4312
_reflns_threshold_expression I>2\s(I)
_cod_data_source_file br2035.cif
_cod_data_source_block I
_cod_database_code 2213151
_cod_database_fobs_code 2213151

loop_
_symmetry_equiv_pos_as_xyz
'x, y, z'
'-x, -y, -z'

loop_
_atom_site_type_symbol
_atom_site_label
_atom_site_fract_x
_atom_site_fract_y
_atom_site_fract_z
_atom_site_U_iso_or_equiv
_atom_site_adp_type
_atom_site_calc_flag
_atom_site_refinement_flags
_atom_site_occupancy
Fe Fe1 0.0000 0.0000 0.5000 0.0089(2) Uani d S 1
Fe Fe2 0.0000 0.5000 0.0000 0.0079(2) Uani d S 1
Fe Fe3 0.31905(9) 0.85202(8) 0.17897(9) 0.00742(16) Uani d . 1
Fe Fe4 0.76728(9) 0.82004(8) 0.15109(9) 0.00742(16) Uani d . 1
Fe Fe5 0.09363(9) 0.93553(9) 0.05864(9) 0.01104(17) Uani d . 1
Fe Fe6 0.59487(9) 0.94132(8) 0.06557(9) 0.00708(15) Uani d . 1
Fe Fe7 0.99381(9) 0.73633(9) 0.26446(9) 0.00706(15) Uani d . 1
Si Si1 0.47856(16) 1.23504(16) 0.33068(16) 0.0058(3) Uani d . 1
Si Si2 0.98595(16) 1.23337(16) 0.34225(16) 0.0049(3) Uani d . 1
Si Si3 0.79150(16) 0.33856(16) 0.24104(16) 0.0051(3) Uani d . 1
Si Si4 0.72159(16) 0.66157(16) 0.77590(16) 0.0056(3) Uani d . 1
Si Si5 0.64857(16) 0.94629(16) 0.44736(16) 0.0061(3) Uani d . 1
Si Si6 0.35235(16) 0.55640(15) 0.04592(16) 0.0054(3) Uani d . 1
Na Na1 0.2104(2) 0.6312(2) 0.3883(2) 0.0131(4) Uani d . 1
Na Na2 0.6611(2) 0.6128(2) 0.3724(3) 0.0156(5) Uani d . 1
O O1 0.3582(4) 1.0689(4) 0.1649(4) 0.0079(7) Uani d . 1
O O2 0.8609(4) 1.0677(4) 0.1751(4) 0.0080(7) Uani d . 1
O O3 0.5558(4) 0.9532(4) 0.2956(4) 0.0079(7) Uani d . 1
O O4 0.0149(4) 0.9335(4) 0.2748(4) 0.0076(7) Uani d . 1
O O5 0.2403(4) 0.8763(4) 0.3957(4) 0.0095(7) Uani d . 1
O O6 0.7549(4) 0.8835(4) 0.3948(4) 0.0075(7) Uani d . 1
O O7 0.5073(4) 0.8026(4) 0.5056(4) 0.0081(7) Uani d . 1
O O8 0.9578(4) 0.7845(4) 0.4926(4) 0.0066(7) Uani d . 1
O O9 0.8992(4) 0.3213(4) 0.3738(4) 0.0074(7) Uani d . 1
O O10 0.5932(4) 0.6608(4) 0.6478(4) 0.0069(7) Uani d . 1
O O11 0.3356(4) 0.8275(4) 0.9256(4) 0.0078(7) Uani d . 1
O O12 0.8431(4) 0.8318(4) 0.9360(4) 0.0079(7) Uani d . 1
O O13 0.5255(4) 0.7119(4) 0.0394(4) 0.0086(7) Uani d . 1
O O14 0.0666(4) 0.7273(4) 0.0687(4) 0.0081(7) Uani d . 1
O O15 0.2405(4) 0.6058(4) 0.1112(4) 0.0072(7) Uani d . 1
O O16 0.7482(4) 0.6020(4) 0.1286(4) 0.0075(7) Uani d . 1
O O17 0.5995(4) 0.5003(4) 0.8143(4) 0.0079(7) Uani d . 1
O O18 0.9345(4) 0.5053(4) 0.2194(4) 0.0094(7) Uani d . 1
O O19 0.8336(4) 0.6335(4) 0.6807(4) 0.0076(7) Uani d . 1
O O20 0.6736(4) 0.3634(4) 0.3361(4) 0.0081(7) Uani d . 1

loop_
_atom_site_aniso_label
_atom_site_aniso_U_11
_atom_site_aniso_U_22
_atom_site_aniso_U_33
_atom_site_aniso_U_12
_atom_site_aniso_U_13
_atom_site_aniso_U_23
Fe1 0.0076(5) 0.0076(5) 0.0105(5) 0.0050(4) 0.0011(4) 0.0027(4)
Fe2 0.0063(5) 0.0085(5) 0.0071(5) 0.0042(4) 0.0019(4) 0.0022(4)
Fe3 0.0069(3) 0.0073(3) 0.0083(4) 0.0047(3) 0.0020(3) 0.0030(3)
Fe4 0.0068(3) 0.0078(3) 0.0071(4) 0.0046(3) 0.0023(3) 0.0023(3)
Fe5 0.0091(4) 0.0122(4) 0.0123(4) 0.0065(3) 0.0032(3) 0.0065(3)
Fe6 0.0078(3) 0.0066(3) 0.0073(4) 0.0044(3) 0.0031(3) 0.0037(3)
Fe7 0.0058(3) 0.0070(3) 0.0075(4) 0.0042(3) 0.0017(3) 0.0017(3)
Si1 0.0053(6) 0.0056(6) 0.0073(7) 0.0034(5) 0.0026(6) 0.0034(6)
Si2 0.0055(6) 0.0061(6) 0.0051(7) 0.0043(5) 0.0026(5) 0.0027(5)
Si3 0.0049(6) 0.0051(6) 0.0056(7) 0.0032(5) 0.0020(5) 0.0024(5)
Si4 0.0054(6) 0.0058(6) 0.0061(7) 0.0038(5) 0.0017(6) 0.0023(5)
Si5 0.0059(6) 0.0074(6) 0.0060(7) 0.0043(6) 0.0023(6) 0.0035(6)
Si6 0.0047(6) 0.0040(6) 0.0057(7) 0.0022(5) 0.0012(5) 0.0013(5)
Na1 0.0132(10) 0.0141(10) 0.0131(11) 0.0092(9) 0.0032(9) 0.0059(9)
Na2 0.0109(11) 0.0132(10) 0.0167(12) 0.0044(9) 0.0030(9) 0.0073(10)
O1 0.0091(17) 0.0084(16) 0.0072(18) 0.0062(15) 0.0030(15) 0.0025(15)
O2 0.0070(17) 0.0092(17) 0.0091(18) 0.0058(15) 0.0037(15) 0.0034(15)
O3 0.0045(16) 0.0093(16) 0.0094(18) 0.0039(14) 0.0027(15) 0.0043(15)
O4 0.0061(16) 0.0088(16) 0.0082(17) 0.0047(14) 0.0020(14) 0.0038(14)
O5 0.0110(18) 0.0080(17) 0.0116(18) 0.0073(15) 0.0055(16) 0.0028(15)
O6 0.0073(17) 0.0075(16) 0.0091(18) 0.0053(14) 0.0028(15) 0.0032(15)
O7 0.0056(16) 0.0084(16) 0.0081(18) 0.0032(14) 0.0023(14) 0.0038(14)
O8 0.0053(16) 0.0081(16) 0.0080(18) 0.0047(14) 0.0023(14) 0.0042(14)
O9 0.0084(17) 0.0093(16) 0.0084(17) 0.0072(15) 0.0030(14) 0.0045(15)
O10 0.0078(16) 0.0080(16) 0.0054(17) 0.0054(14) 0.0027(14) 0.0020(14)
O11 0.0050(16) 0.0058(16) 0.0075(18) 0.0021(14) -0.0007(15) 0.0007(14)
O12 0.0033(16) 0.0077(16) 0.0085(18) 0.0021(14) 0.0008(15) 0.0019(15)
O13 0.0078(17) 0.0085(17) 0.0099(18) 0.0050(15) 0.0036(15) 0.0045(15)
O14 0.0096(17) 0.0069(16) 0.0079(17) 0.0049(14) 0.0027(15) 0.0038(14)
O15 0.0078(17) 0.0085(16) 0.0070(18) 0.0069(15) 0.0016(15) 0.0012(14)
O16 0.0058(16) 0.0088(16) 0.0079(18) 0.0053(14) 0.0006(14) 0.0026(14)
O17 0.0077(17) 0.0095(17) 0.0113(18) 0.0072(15) 0.0031(15) 0.0056(15)
O18 0.0064(17) 0.0099(17) 0.0095(18) 0.0039(15) 0.0031(15) 0.0038(15)
O19 0.0062(16) 0.0046(15) 0.0098(18) 0.0023(14) 0.0038(14) 0.0025(14)
O20 0.0080(17) 0.0071(16) 0.0091(18) 0.0049(14) 0.0035(15) 0.0024(14)

loop_
_atom_type_symbol
_atom_type_description
_atom_type_scat_dispersion_real
_atom_type_scat_dispersion_imag
_atom_type_scat_source
O O 0.0106 0.0060 'International Tables Vol C Tables 4.2.6.8 and 6.1.1.4'
Na Na 0.0362 0.0249 'International Tables Vol C Tables 4.2.6.8 and 6.1.1.4'
Si Si 0.0817 0.0704 'International Tables Vol C Tables 4.2.6.8 and 6.1.1.4'
Fe Fe 0.3463 0.8444 'International Tables Vol C Tables 4.2.6.8 and 6.1.1.4'

loop_
_geom_angle_atom_site_label_1
_geom_angle_atom_site_label_2
_geom_angle_atom_site_label_3
_geom_angle_site_symmetry_1
_geom_angle_site_symmetry_3
_geom_angle
O4 Fe1 O4 2_566 1_545 180.0
O4 Fe1 O6 2_566 1_445 91.01(13)
O4 Fe1 O6 1_545 1_445 88.99(13)
O4 Fe1 O6 2_566 2_666 88.99(13)
O4 Fe1 O6 1_545 2_666 91.01(13)
O6 Fe1 O6 1_445 2_666 180.0000(10)
O4 Fe1 O8 2_566 1_445 95.99(13)
O4 Fe1 O8 1_545 1_445 84.01(13)
O6 Fe1 O8 1_445 1_445 93.89(12)
O6 Fe1 O8 2_666 1_445 86.11(12)
O4 Fe1 O8 2_566 2_666 84.01(13)
O4 Fe1 O8 1_545 2_666 95.99(13)
O6 Fe1 O8 1_445 2_666 86.11(12)
O6 Fe1 O8 2_666 2_666 93.89(12)
O8 Fe1 O8 1_445 2_666 180.0000(10)
O4 Fe1 Na2 2_566 1_445 94.36(10)
O4 Fe1 Na2 1_545 1_445 85.64(10)
O6 Fe1 Na2 1_445 1_445 47.58(10)
O6 Fe1 Na2 2_666 1_445 132.42(10)
O8 Fe1 Na2 1_445 1_445 46.32(9)
O8 Fe1 Na2 2_666 1_445 133.68(9)
O4 Fe1 Na2 2_566 2_666 85.64(10)
O4 Fe1 Na2 1_545 2_666 94.36(10)
O6 Fe1 Na2 1_445 2_666 132.42(10)
O6 Fe1 Na2 2_666 2_666 47.58(10)
O8 Fe1 Na2 1_445 2_666 133.68(9)
O8 Fe1 Na2 2_666 2_666 46.32(9)
Na2 Fe1 Na2 1_445 2_666 180.00(8)
O14 Fe2 O14 2_565 . 180.00(8)
O14 Fe2 O15 2_565 . 91.13(13)
O14 Fe2 O15 . . 88.87(13)
O14 Fe2 O15 2_565 2_565 88.87(13)
O14 Fe2 O15 . 2_565 91.13(13)
O15 Fe2 O15 . 2_565 180.00(12)
O14 Fe2 O18 2_565 2_665 84.00(13)
O14 Fe2 O18 . 2_665 96.00(13)
O15 Fe2 O18 . 2_665 84.93(13)
O15 Fe2 O18 2_565 2_665 95.07(13)
O14 Fe2 O18 2_565 1_455 96.00(13)
O14 Fe2 O18 . 1_455 84.00(13)
O15 Fe2 O18 . 1_455 95.07(13)
O15 Fe2 O18 2_565 1_455 84.93(13)
O18 Fe2 O18 2_665 1_455 180.0000(10)
O14 Fe2 Na1 2_565 . 95.16(10)
O14 Fe2 Na1 . . 84.84(10)
O15 Fe2 Na1 . . 48.72(10)
O15 Fe2 Na1 2_565 . 131.28(10)
O18 Fe2 Na1 2_665 . 133.64(9)
O18 Fe2 Na1 1_455 . 46.36(9)
O14 Fe2 Na1 2_565 2_565 84.84(10)
O14 Fe2 Na1 . 2_565 95.16(10)
O15 Fe2 Na1 . 2_565 131.28(10)
O15 Fe2 Na1 2_565 2_565 48.72(10)
O18 Fe2 Na1 2_665 2_565 46.36(9)
O18 Fe2 Na1 1_455 2_565 133.64(9)
Na1 Fe2 Na1 . 2_565 180.0
O3 Fe3 O14 . . 173.55(12)
O3 Fe3 O15 . . 91.26(13)
O14 Fe3 O15 . . 83.64(13)
O3 Fe3 O1 . . 100.06(13)
O14 Fe3 O1 . . 85.86(12)
O15 Fe3 O1 . . 161.92(13)
O3 Fe3 O5 . . 97.96(13)
O14 Fe3 O5 . . 79.14(13)
O15 Fe3 O5 . . 100.16(12)
O1 Fe3 O5 . . 92.24(12)
O3 Fe3 O11 . 1_554 98.19(13)
O14 Fe3 O11 . 1_554 85.50(12)
O15 Fe3 O11 . 1_554 86.77(12)
O1 Fe3 O11 . 1_554 77.76(12)
O5 Fe3 O11 . 1_554 162.26(13)
O3 Fe3 Fe6 . . 48.24(9)
O14 Fe3 Fe6 . . 135.22(10)
O15 Fe3 Fe6 . . 88.87(9)
O1 Fe3 Fe6 . . 88.27(9)
O5 Fe3 Fe6 . . 145.51(10)
O11 Fe3 Fe6 1_554 . 49.95(8)
O3 Fe3 Na1 . . 86.38(9)
O14 Fe3 Na1 . . 87.35(9)
O15 Fe3 Na1 . . 51.37(9)
O1 Fe3 Na1 . . 142.72(10)
O5 Fe3 Na1 . . 50.49(9)
O11 Fe3 Na1 1_554 . 138.08(9)
Fe6 Fe3 Na1 . . 121.05(5)
O13 Fe4 O4 . 1_655 177.80(13)
O13 Fe4 O6 . . 94.09(13)
O4 Fe4 O6 1_655 . 83.71(13)
O13 Fe4 O12 . 1_554 96.40(13)
O4 Fe4 O12 1_655 1_554 85.74(12)
O6 Fe4 O12 . 1_554 163.24(12)
O13 Fe4 O2 . . 94.08(13)
O4 Fe4 O2 1_655 . 85.80(12)
O6 Fe4 O2 . . 87.47(12)
O12 Fe4 O2 1_554 . 78.79(12)
O13 Fe4 O16 . . 100.95(12)
O4 Fe4 O16 1_655 . 79.48(13)
O6 Fe4 O16 . . 98.66(12)
O12 Fe4 O16 1_554 . 92.14(12)
O2 Fe4 O16 . . 163.27(12)
O13 Fe4 Fe6 . . 45.79(9)
O4 Fe4 Fe6 1_655 . 133.93(9)
O6 Fe4 Fe6 . . 89.15(9)
O12 Fe4 Fe6 1_554 . 88.84(9)
O2 Fe4 Fe6 . . 48.36(9)
O16 Fe4 Fe6 . . 146.51(9)
O13 Fe4 Na2 . . 91.19(9)
O4 Fe4 Na2 1_655 . 87.43(9)
O6 Fe4 Na2 . . 49.93(9)
O12 Fe4 Na2 1_554 . 142.48(10)
O2 Fe4 Na2 . . 137.36(10)
O16 Fe4 Na2 . . 50.34(9)
Fe6 Fe4 Na2 . . 121.25(5)
O14 Fe5 O12 . 1_454 103.06(13)
O14 Fe5 O1 . . 85.06(12)
O12 Fe5 O1 1_454 . 170.73(12)
O14 Fe5 O4 . . 82.77(12)
O12 Fe5 O4 1_454 . 84.02(13)
O1 Fe5 O4 . . 101.64(12)
O14 Fe5 O12 . 2_676 172.43(13)
O12 Fe5 O12 1_454 2_676 84.50(12)
O1 Fe5 O12 . 2_676 87.38(12)
O4 Fe5 O12 . 2_676 98.48(13)
O14 Fe5 O2 . 2_675 101.44(13)
O12 Fe5 O2 1_454 2_675 87.69(12)
O1 Fe5 O2 . 2_675 86.29(12)
O4 Fe5 O2 . 2_675 171.39(13)
O12 Fe5 O2 2_676 2_675 78.36(12)
O13 Fe6 O3 . . 84.13(13)
O13 Fe6 O11 . 2_676 175.93(13)
O3 Fe6 O11 . 2_676 99.84(13)
O13 Fe6 O1 . 2_675 95.48(13)
O3 Fe6 O1 . 2_675 178.24(13)
O11 Fe6 O1 2_676 2_675 80.57(12)
O13 Fe6 O2 . . 92.72(13)
O3 Fe6 O2 . . 92.07(12)
O11 Fe6 O2 2_676 . 88.03(12)
O1 Fe6 O2 2_675 . 86.23(12)
O13 Fe6 O11 . 1_554 91.71(13)
O3 Fe6 O11 . 1_554 95.70(12)
O11 Fe6 O11 2_676 1_554 87.05(12)
O1 Fe6 O11 2_675 1_554 86.02(12)
O2 Fe6 O11 . 1_554 171.41(12)
O13 Fe6 Fe3 . . 86.95(9)
O3 Fe6 Fe3 . . 44.80(9)
O11 Fe6 Fe3 2_676 . 95.25(9)
O1 Fe6 Fe3 2_675 . 136.92(10)
O2 Fe6 Fe3 . . 136.72(9)
O11 Fe6 Fe3 1_554 . 50.90(8)
O13 Fe6 Fe4 . . 44.17(9)
O3 Fe6 Fe4 . . 85.00(9)
O11 Fe6 Fe4 2_676 . 136.63(9)
O1 Fe6 Fe4 2_675 . 93.52(9)
O2 Fe6 Fe4 . . 48.62(8)
O11 Fe6 Fe4 1_554 . 135.71(9)
Fe3 Fe6 Fe4 . . 116.28(3)
O14 Fe7 O4 1_655 1_655 91.69(13)
O14 Fe7 O5 1_655 1_655 85.29(14)
O4 Fe7 O5 1_655 1_655 92.66(13)
O14 Fe7 O16 1_655 . 93.58(13)
O4 Fe7 O16 1_655 . 85.50(14)
O5 Fe7 O16 1_655 . 177.81(13)
O14 Fe7 O8 1_655 . 170.29(13)
O4 Fe7 O8 1_655 . 84.17(13)
O5 Fe7 O8 1_655 . 86.13(13)
O16 Fe7 O8 . . 94.85(13)
O14 Fe7 O18 1_655 . 85.77(13)
O4 Fe7 O18 1_655 . 170.29(14)
O5 Fe7 O18 1_655 . 96.47(13)
O16 Fe7 O18 . . 85.31(13)
O8 Fe7 O18 . . 99.72(12)
O14 Fe7 Na1 1_655 1_655 86.91(11)
O4 Fe7 Na1 1_655 1_655 141.80(10)
O5 Fe7 Na1 1_655 1_655 49.17(10)
O16 Fe7 Na1 . 1_655 132.70(10)
O8 Fe7 Na1 . 1_655 90.92(10)
O18 Fe7 Na1 . 1_655 47.51(10)
O14 Fe7 Na2 1_655 . 142.03(11)
O4 Fe7 Na2 1_655 . 86.34(10)
O5 Fe7 Na2 1_655 . 132.67(10)
O16 Fe7 Na2 . . 48.46(10)
O8 Fe7 Na2 . . 46.64(9)
O18 Fe7 Na2 . . 89.90(10)
Na1 Fe7 Na2 1_655 . 116.97(5)
O1 Si1 O7 . 2_676 112.51(17)
O1 Si1 O20 . 1_565 114.19(17)
O7 Si1 O20 2_676 1_565 105.01(17)
O1 Si1 O10 . 2_676 110.06(19)
O7 Si1 O10 2_676 2_676 108.23(18)
O20 Si1 O10 1_565 2_676 106.45(17)
O1 Si1 Na1 . 2_676 131.69(14)
O7 Si1 Na1 2_676 2_676 48.87(12)
O20 Si1 Na1 1_565 2_676 56.15(12)
O10 Si1 Na1 2_676 2_676 118.08(14)
O1 Si1 Na2 . 1_565 128.21(13)
O7 Si1 Na2 2_676 1_565 119.09(14)
O20 Si1 Na2 1_565 1_565 56.61(12)
O10 Si1 Na2 2_676 1_565 49.84(12)
Na1 Si1 Na2 2_676 1_565 88.42(6)
O2 Si2 O8 . 2_776 117.93(18)
O2 Si2 O9 . 1_565 107.29(18)
O8 Si2 O9 2_776 1_565 110.46(18)
O2 Si2 O19 . 2_776 110.44(17)
O8 Si2 O19 2_776 2_776 103.43(17)
O9 Si2 O19 1_565 2_776 106.79(17)
O2 Si2 Na2 . 2_776 132.58(14)
O9 Si2 Na2 1_565 2_776 119.77(14)
O19 Si2 Na2 2_776 2_776 62.68(12)
O2 Si2 Na1 . 1_665 128.51(13)
O8 Si2 Na1 2_776 1_665 112.51(13)
O9 Si2 Na1 1_565 1_665 61.73(12)
O19 Si2 Na1 2_776 1_665 45.50(12)
Na2 Si2 Na1 2_776 1_665 82.30(6)
O11 Si3 O18 2_666 . 116.30(18)
O11 Si3 O9 2_666 . 112.90(18)
O18 Si3 O9 . . 104.05(18)
O11 Si3 O20 2_666 . 106.83(18)
O18 Si3 O20 . . 111.65(18)
O9 Si3 O20 . . 104.57(17)
O11 Si3 Na1 2_666 2_666 126.30(13)
O18 Si3 Na1 . 2_666 117.39(14)
O9 Si3 Na1 . 2_666 52.40(12)
O20 Si3 Na1 . 2_666 52.27(12)
O11 Si3 Na1 2_666 1_655 132.82(13)
O9 Si3 Na1 . 1_655 62.28(12)
O20 Si3 Na1 . 1_655 119.99(13)
Na1 Si3 Na1 2_666 1_655 89.59(6)
O12 Si4 O17 . . 114.07(18)
O12 Si4 O19 . . 109.57(18)
O17 Si4 O19 . . 107.83(18)
O12 Si4 O10 . . 111.79(18)
O17 Si4 O10 . . 104.57(17)
O19 Si4 O10 . . 108.76(17)
O12 Si4 Na2 . 2_666 133.79(14)
O17 Si4 Na2 . 2_666 50.01(13)
O19 Si4 Na2 . 2_666 116.60(14)
O10 Si4 Na2 . 2_666 54.80(12)
O12 Si4 Na2 . . 127.35(13)
O17 Si4 Na2 . . 118.08(14)
O19 Si4 Na2 . . 60.52(13)
O10 Si4 Na2 . . 48.24(12)
Na2 Si4 Na2 2_666 . 79.71(6)
O3 Si5 O5 . 2_676 109.37(18)
O3 Si5 O6 . . 112.30(18)
O5 Si5 O6 2_676 . 114.05(19)
O3 Si5 O7 . . 110.33(18)
O5 Si5 O7 2_676 . 107.29(17)
O6 Si5 O7 . . 103.21(17)
O16 Si6 O13 2_665 . 110.10(17)
O16 Si6 O15 2_665 . 114.55(18)
O13 Si6 O15 . . 112.47(18)
O16 Si6 O17 2_665 2_666 106.07(17)
O13 Si6 O17 . 2_666 108.50(18)
O15 Si6 O17 . 2_666 104.63(17)
O7 Na1 O18 . 1_455 162.68(13)
O7 Na1 O5 . . 89.23(13)
O18 Na1 O5 1_455 . 78.68(12)
O7 Na1 O15 . . 89.05(12)
O18 Na1 O15 1_455 . 77.62(12)
O5 Na1 O15 . . 84.70(12)
O7 Na1 O19 . 2_666 94.15(13)
O18 Na1 O19 1_455 2_666 95.45(13)
O5 Na1 O19 . 2_666 168.39(14)
O15 Na1 O19 . 2_666 84.25(12)
O7 Na1 O20 . 2_666 62.97(11)
O18 Na1 O20 1_455 2_666 133.82(12)
O5 Na1 O20 . 2_666 117.58(13)
O15 Na1 O20 . 2_666 142.15(14)
O19 Na1 O20 2_666 2_666 73.71(11)
O7 Na1 O9 . 2_666 106.70(13)
O18 Na1 O9 1_455 2_666 83.24(12)
O5 Na1 O9 . 2_666 78.67(12)
O15 Na1 O9 . 2_666 156.75(14)
O19 Na1 O9 2_666 2_666 110.83(12)
O20 Na1 O9 2_666 2_666 61.01(11)
O7 Na1 O9 . 1_455 140.42(12)
O18 Na1 O9 1_455 1_455 56.35(10)
O5 Na1 O9 . 1_455 124.73(13)
O15 Na1 O9 . 1_455 111.59(12)
O19 Na1 O9 2_666 1_455 57.01(10)
O20 Na1 O9 2_666 1_455 81.77(10)
O9 Na1 O9 2_666 1_455 66.72(12)
O7 Na1 Si1 . 2_676 31.04(8)
O18 Na1 Si1 1_455 2_676 165.53(11)
O5 Na1 Si1 . 2_676 105.59(11)
O15 Na1 Si1 . 2_676 116.27(10)
O19 Na1 Si1 2_666 2_676 82.58(9)
O20 Na1 Si1 2_666 2_676 31.94(7)
O9 Na1 Si1 2_666 2_676 84.08(9)
O9 Na1 Si1 1_455 2_676 111.81(9)
O7 Na1 Fe3 . . 80.57(9)
O18 Na1 Fe3 1_455 . 82.13(9)
O5 Na1 Fe3 . . 43.46(8)
O15 Na1 Fe3 . . 42.54(8)
O19 Na1 Fe3 2_666 . 126.24(10)
O20 Na1 Fe3 2_666 . 140.59(10)
O9 Na1 Fe3 2_666 . 122.00(10)
O9 Na1 Fe3 1_455 . 137.36(9)
Si1 Na1 Fe3 2_676 . 110.65(6)
O7 Na1 Si3 . 2_666 85.33(10)
O18 Na1 Si3 1_455 2_666 108.75(10)
O5 Na1 Si3 . 2_666 99.72(10)
O15 Na1 Si3 . 2_666 172.78(11)
O19 Na1 Si3 2_666 2_666 91.64(9)
O20 Na1 Si3 2_666 2_666 30.64(8)
O9 Na1 Si3 2_666 2_666 30.41(8)
O9 Na1 Si3 1_455 2_666 70.61(8)
Si1 Na1 Si3 2_676 2_666 57.14(5)
Fe3 Na1 Si3 . 2_666 140.17(7)
O7 Na1 Fe7 . 1_455 127.35(10)
O18 Na1 Fe7 1_455 1_455 40.24(8)
O5 Na1 Fe7 . 1_455 38.58(9)
O15 Na1 Fe7 . 1_455 81.28(9)
O19 Na1 Fe7 2_666 1_455 135.40(11)
O20 Na1 Fe7 2_666 1_455 135.55(11)
O9 Na1 Fe7 2_666 1_455 75.58(9)
O9 Na1 Fe7 1_455 1_455 90.09(8)
Si1 Na1 Fe7 2_676 1_455 141.24(8)
Fe3 Na1 Fe7 . 1_455 57.85(4)
Si3 Na1 Fe7 2_666 1_455 105.74(6)
O8 Na2 O17 . 2_666 157.47(13)
O8 Na2 O6 . . 77.09(12)
O17 Na2 O6 2_666 . 87.10(13)
O8 Na2 O16 . . 78.31(12)
O17 Na2 O16 2_666 . 84.47(12)
O6 Na2 O16 . . 84.99(12)
O8 Na2 O10 . 2_666 137.37(13)
O17 Na2 O10 2_666 2_666 63.60(11)
O6 Na2 O10 . 2_666 141.15(14)
O16 Na2 O10 . 2_666 114.73(13)
O8 Na2 O10 . . 97.49(13)
O17 Na2 O10 2_666 . 98.28(13)
O6 Na2 O10 . . 89.32(12)
O16 Na2 O10 . . 173.56(13)
O10 Na2 O10 2_666 . 71.66(13)
O8 Na2 O20 . . 83.78(12)
O17 Na2 O20 2_666 . 107.78(13)
O6 Na2 O20 . . 158.04(13)
O16 Na2 O20 . . 80.62(12)
O10 Na2 O20 2_666 . 60.70(11)
O10 Na2 O20 . . 103.93(12)
O8 Na2 O19 . . 55.90(10)
O17 Na2 O19 2_666 . 146.45(12)
O6 Na2 O19 . . 111.39(12)
O16 Na2 O19 . . 123.50(13)
O10 Na2 O19 2_666 . 86.14(11)
O10 Na2 O19 . . 56.11(10)
O20 Na2 O19 . . 64.64(10)
O8 Na2 Si4 . 2_666 168.99(12)
O17 Na2 Si4 2_666 2_666 31.33(8)
O6 Na2 Si4 . 2_666 113.90(11)
O16 Na2 Si4 . 2_666 102.40(11)
O10 Na2 Si4 2_666 2_666 32.39(8)
O10 Na2 Si4 . 2_666 82.66(9)
O20 Na2 Si4 . 2_666 85.50(9)
O19 Na2 Si4 . 2_666 116.69(8)
O8 Na2 Fe4 . . 81.36(9)
O17 Na2 Fe4 2_666 . 76.15(9)
O6 Na2 Fe4 . . 42.54(8)
O16 Na2 Fe4 . . 43.71(8)
O10 Na2 Fe4 2_666 . 137.11(11)
O10 Na2 Fe4 . . 131.21(10)
O20 Na2 Fe4 . . 124.17(10)
O19 Na2 Fe4 . . 136.32(9)
Si4 Na2 Fe4 2_666 . 106.88(7)
O8 Na2 Si1 . 1_545 111.54(11)
O17 Na2 Si1 2_666 1_545 85.12(9)
O16 Na2 Fe7 . . 38.63(8)
O10 Na2 Fe7 2_666 . 135.08(11)
O10 Na2 Fe7 . . 137.37(10)
O20 Na2 Fe7 . . 76.90(8)
O19 Na2 Fe7 . . 88.81(8)
Si4 Na2 Fe7 2_666 . 138.92(8)
Fe4 Na2 Fe7 . . 57.92(4)
Si1 Na2 Fe7 1_545 . 106.28(7)

loop_
_geom_bond_atom_site_label_1
_geom_bond_atom_site_label_2
_geom_bond_site_symmetry_2
_geom_bond_distance
Fe1 O4 2_566 2.004(3)
Fe1 O4 1_545 2.004(3)
Fe1 O6 1_445 2.013(3)
Fe1 O6 2_666 2.013(3)
Fe1 O8 1_445 2.083(3)
Fe1 O8 2_666 2.083(3)
Fe2 O14 2_565 2.008(3)
Fe2 O14 . 2.008(3)
Fe2 O15 . 2.011(3)
Fe2 O15 2_565 2.011(3)
Fe2 O18 2_665 2.138(3)
Fe2 O18 1_455 2.138(3)
Fe3 O3 . 2.003(3)
Fe3 O14 . 2.065(3)
Fe3 O15 . 2.154(3)
Fe3 O1 . 2.173(3)
Fe3 O5 . 2.191(3)
Fe3 O11 1_554 2.243(3)
Fe4 O13 . 2.016(3)
Fe4 O4 1_655 2.075(3)
Fe4 O6 . 2.144(3)
Fe4 O12 1_554 2.157(3)
Fe4 O2 . 2.188(3)
Fe4 O16 . 2.195(3)
Fe5 O14 . 2.125(3)
Fe5 O12 1_454 2.128(3)
Fe5 O1 . 2.146(3)
Fe5 O4 . 2.175(3)
Fe5 O12 2_676 2.182(3)
Fe5 O2 2_675 2.183(3)
Fe6 O13 . 2.074(3)
Fe6 O3 . 2.120(3)
Fe6 O11 2_676 2.134(3)
Fe6 O1 2_675 2.153(3)
Fe6 O2 . 2.179(3)
Fe6 O11 1_554 2.212(3)
Fe7 O14 1_655 1.978(3)
Fe7 O4 1_655 1.984(3)
Fe7 O5 1_655 2.026(4)
Fe7 O16 . 2.039(3)
Fe7 O8 . 2.096(3)
Fe7 O18 . 2.099(3)
Si1 O1 . 1.606(4)
Si1 O7 2_676 1.627(3)
Si1 O20 1_565 1.644(3)
Si1 O10 2_676 1.652(4)
Si2 O2 . 1.612(4)
Si2 O8 2_776 1.621(3)
Si2 O9 1_565 1.639(4)
Si2 O19 2_776 1.651(3)
Si3 O11 2_666 1.612(4)
Si3 O18 . 1.621(3)
Si3 O9 . 1.652(3)
Si3 O20 . 1.663(4)
Si4 O12 . 1.599(4)
Si4 O17 . 1.614(3)
Si4 O19 . 1.626(4)
Si4 O10 . 1.645(4)
Si5 O3 . 1.611(3)
Si5 O5 2_676 1.627(4)
Si5 O6 . 1.642(4)
Si5 O7 . 1.666(3)
Si6 O16 2_665 1.620(4)
Si6 O13 . 1.620(3)
Si6 O15 . 1.631(4)
Si6 O17 2_666 1.668(3)
Na1 O7 . 2.376(4)
Na1 O18 1_455 2.395(4)
Na1 O5 . 2.458(4)
Na1 O15 . 2.489(4)
Na1 O19 2_666 2.503(4)
Na1 O20 2_666 2.581(4)
Na1 O9 2_666 2.586(4)
Na1 O9 1_455 2.965(4)
Na2 O8 . 2.376(4)
Na2 O17 2_666 2.378(4)
Na2 O6 . 2.427(4)
Na2 O16 . 2.445(4)
Na2 O10 2_666 2.510(3)
Na2 O10 . 2.633(4)
Na2 O20 . 2.705(4)
Na2 O19 . 2.982(4)
